data_4515511
loop_
_publ_author_name
'Mandal, Mukunda'
'Luke, Anna M.'
'Dereli, B\"u\,sra'
'Elwell, Courtney E.'
'Reineke, Theresa M.'
'Tolman, William B.'
'Cramer, Christopher J.'

_publ_section_title
;
 Computational Prediction and Experimental Verification of \e-Caprolactone
 Ring-Opening Polymerization Activity by an Aluminum Complex of an
 Indolide/Schiff-Base Ligand
;
_journal_issue 2
_journal_name_full 'ACS Catalysis'
_journal_page_first 885
_journal_paper_doi 10.1021/acscatal.8b04540
_journal_volume 9
_journal_year 2018
_chemical_formula_moiety 'C30 H29 Al N4 O'
_chemical_formula_sum 'C30 H29 Al N4 O'
_chemical_formula_weight 488.55
_chemical_name_common 18056AL
_space_group_crystal_system triclinic
_space_group_IT_number 2
_space_group_name_Hall '-P 1'
_space_group_name_H-M_alt 'P -1'
_atom_sites_solution_hydrogens geom
_audit_creation_method SHELXL-2018/3
_audit_update_record
;
2018-09-06 # Formatted by publCIF

;
_cell_angle_alpha 89.56(4)
_cell_angle_beta 71.10(4)
_cell_angle_gamma 83.22(4)
_cell_formula_units_Z 2
_cell_length_a 9.633(9)
_cell_length_b 11.189(10)
_cell_length_c 12.051(13)
_cell_measurement_reflns_used 9881
_cell_measurement_temperature 100(2)
_cell_measurement_theta_max 30.48
_cell_measurement_theta_min 2.25
_cell_volume 1220(2)
_computing_cell_refinement 'SAINT, Bruker'
_computing_data_collection 'APEX3, Bruker'
_computing_data_reduction 'SAINT, Bruker'
_computing_molecular_graphics 'Shelxle-(Rev. 825)(Huebschle, C. B., 2011)'
_computing_structure_refinement 'SHELXL-2018/3 (Sheldrick, 2018)'
_computing_structure_solution 'SHELXT 2014/5 (Sheldrick, 2014)'
_diffrn_ambient_temperature 100(2)
_diffrn_measured_fraction_theta_full 1.000
_diffrn_measured_fraction_theta_max 0.998
_diffrn_measurement_device_type 'Bruker Photon-II CMOS'
_diffrn_measurement_method '\f and \w scans'
_diffrn_radiation_type MoK\a
_diffrn_radiation_wavelength 0.71073
_diffrn_reflns_av_R_equivalents 0.0311
_diffrn_reflns_av_unetI/netI 0.0306
_diffrn_reflns_Laue_measured_fraction_full 1.000
_diffrn_reflns_Laue_measured_fraction_max 0.998
_diffrn_reflns_limit_h_max 13
_diffrn_reflns_limit_h_min -13
_diffrn_reflns_limit_k_max 13
_diffrn_reflns_limit_k_min -15
_diffrn_reflns_limit_l_max 17
_diffrn_reflns_limit_l_min -17
_diffrn_reflns_number 31530
_diffrn_reflns_point_group_measured_fraction_full 1.000
_diffrn_reflns_point_group_measured_fraction_max 0.998
_diffrn_reflns_theta_full 25.242
_diffrn_reflns_theta_max 30.519
_diffrn_reflns_theta_min 2.252
_diffrn_source micro
_exptl_absorpt_coefficient_mu 0.115
_exptl_absorpt_correction_type multi-scan
_exptl_absorpt_process_details 'SADABS, R. Blessing, 1995'
_exptl_crystal_colour Yellow
_exptl_crystal_density_diffrn 1.330
_exptl_crystal_description Parallelogram
_exptl_crystal_F_000 516
_exptl_crystal_size_max 0.120
_exptl_crystal_size_mid 0.080
_exptl_crystal_size_min 0.060
_exptl_transmission_factor_max 0.7461
_exptl_transmission_factor_min 0.7039
_refine_diff_density_max 0.481
_refine_diff_density_min -0.376
_refine_diff_density_rms 0.058
_refine_ls_extinction_method none
_refine_ls_goodness_of_fit_ref 1.037
_refine_ls_hydrogen_treatment constr
_refine_ls_matrix_type full
_refine_ls_number_parameters 327
_refine_ls_number_reflns 7443
_refine_ls_number_restraints 0
_refine_ls_restrained_S_all 1.037
_refine_ls_R_factor_all 0.0639
_refine_ls_R_factor_gt 0.0470
_refine_ls_shift/su_max 0.000
_refine_ls_shift/su_mean 0.000
_refine_ls_structure_factor_coef Fsqd
_refine_ls_weighting_details 'w=1/[\s^2^(Fo^2^)+(0.0533P)^2^+0.7863P] where P=(Fo^2^+2Fc^2^)/3'
_refine_ls_weighting_scheme calc
_refine_ls_wR_factor_gt 0.1149
_refine_ls_wR_factor_ref 0.1269
_reflns_Friedel_coverage 0.000
_reflns_number_gt 5949
_reflns_number_total 7443
_reflns_threshold_expression 'I > 2\s(I)'
_cod_data_source_file cs8b04540_si_003.cif
_cod_data_source_block mo_18056_0m_a
_cod_database_code 4515511
_shelx_shelxl_version_number 2018/3
_shelx_space_group_comment
;
The symmetry employed for this shelxl refinement is uniquely defined
by the following loop, which should always be used as a source of
symmetry information in preference to the above space-group names.
They are only intended as comments.
;
_shelx_estimated_absorpt_t_min 0.986
_shelx_estimated_absorpt_t_max 0.993

loop_
_space_group_symop_operation_xyz
'x, y, z'
'-x, -y, -z'

loop_
_atom_site_label
_atom_site_type_symbol
_atom_site_fract_x
_atom_site_fract_y
_atom_site_fract_z
_atom_site_U_iso_or_equiv
_atom_site_adp_type
_atom_site_occupancy
_atom_site_site_symmetry_order
_atom_site_calc_flag
_atom_site_refinement_flags_posn
_atom_site_refinement_flags_adp
Al1 Al 0.35132(5) 0.62621(4) 0.24003(4) 0.01683(10) Uani 1 1 d . .
N1 N 0.28315(14) 0.75877(11) 0.15860(11) 0.0202(2) Uani 1 1 d . .
O1 O 0.21784(11) 0.65624(9) 0.37814(9) 0.0208(2) Uani 1 1 d . .
N2 N 0.32815(12) 0.50841(10) 0.12387(10) 0.0176(2) Uani 1 1 d . .
N4 N 0.54606(13) 0.66880(11) 0.20699(10) 0.0182(2) Uani 1 1 d . .
C1 C 0.11871(16) 0.75603(13) 0.43449(13) 0.0228(3) Uani 1 1 d . .
H1A H 0.027611 0.727647 0.487680 0.027 Uiso 1 1 calc R U
H1B H 0.091209 0.805940 0.374893 0.027 Uiso 1 1 calc R U
C2 C 0.18197(16) 0.83344(13) 0.50499(12) 0.0199(3) Uani 1 1 d . .
C3 C 0.33222(16) 0.81952(14) 0.49022(13) 0.0229(3) Uani 1 1 d . .
H3 H 0.396807 0.760137 0.435889 0.027 Uiso 1 1 calc R U
N3 N 0.41193(12) 0.47281(10) 0.31936(10) 0.0176(2) Uani 1 1 d . .
C4 C 0.38906(18) 0.89200(15) 0.55450(14) 0.0281(3) Uani 1 1 d . .
H4 H 0.491924 0.881418 0.543855 0.034 Uiso 1 1 calc R U
C5 C 0.2965(2) 0.97925(15) 0.63371(15) 0.0303(3) Uani 1 1 d . .
H5 H 0.335487 1.028616 0.677232 0.036 Uiso 1 1 calc R U
C6 C 0.14664(19) 0.99402(14) 0.64900(14) 0.0267(3) Uani 1 1 d . .
H6 H 0.082582 1.053918 0.703010 0.032 Uiso 1 1 calc R U
C7 C 0.08954(17) 0.92134(13) 0.58544(13) 0.0229(3) Uani 1 1 d . .
H7 H -0.013546 0.931685 0.596958 0.027 Uiso 1 1 calc R U
C8 C 0.27689(18) 0.88211(13) 0.17940(14) 0.0252(3) Uani 1 1 d . .
H8 H 0.307286 0.915444 0.238784 0.030 Uiso 1 1 calc R U
C9 C 0.22181(18) 0.94962(14) 0.10422(14) 0.0254(3) Uani 1 1 d . .
H9 H 0.208517 1.034974 0.101647 0.031 Uiso 1 1 calc R U
C10 C 0.18834(15) 0.86557(13) 0.03032(13) 0.0209(3) Uani 1 1 d . .
C11 C 0.22721(14) 0.75021(13) 0.06849(12) 0.0180(3) Uani 1 1 d . .
C12 C 0.13594(16) 0.87421(14) -0.06532(13) 0.0236(3) Uani 1 1 d . .
H12 H 0.111821 0.950897 -0.093234 0.028 Uiso 1 1 calc R U
C13 C 0.11927(16) 0.76961(15) -0.11950(13) 0.0245(3) Uani 1 1 d . .
H13 H 0.084110 0.775728 -0.184685 0.029 Uiso 1 1 calc R U
C14 C 0.15322(15) 0.65674(13) -0.07969(12) 0.0208(3) Uani 1 1 d . .
H14 H 0.138502 0.586824 -0.116615 0.025 Uiso 1 1 calc R U
C15 C 0.20923(14) 0.64462(13) 0.01479(12) 0.0182(3) Uani 1 1 d . .
C16 C 0.26338(14) 0.52844(13) 0.04448(12) 0.0183(3) Uani 1 1 d . .
H16 H 0.251303 0.460507 0.003233 0.022 Uiso 1 1 calc R U
C17 C 0.39908(15) 0.38348(12) 0.12269(12) 0.0188(3) Uani 1 1 d . .
H17A H 0.503244 0.385849 0.117992 0.023 Uiso 1 1 calc R U
H17B H 0.399597 0.340326 0.051123 0.023 Uiso 1 1 calc R U
C18 C 0.32382(15) 0.31216(12) 0.22976(12) 0.0192(3) Uani 1 1 d . .
C19 C 0.17334(17) 0.28559(14) 0.22595(14) 0.0257(3) Uani 1 1 d . .
H19A H 0.110350 0.361557 0.227883 0.039 Uiso 1 1 calc R U
H19B H 0.126467 0.238647 0.293908 0.039 Uiso 1 1 calc R U
H19C H 0.186733 0.239548 0.153612 0.039 Uiso 1 1 calc R U
C20 C 0.42649(18) 0.19476(13) 0.22383(15) 0.0260(3) Uani 1 1 d . .
H20A H 0.444788 0.151891 0.148882 0.039 Uiso 1 1 calc R U
H20B H 0.379728 0.143951 0.288544 0.039 Uiso 1 1 calc R U
H20C H 0.520491 0.213491 0.230264 0.039 Uiso 1 1 calc R U
C21 C 0.30246(15) 0.38662(13) 0.34299(12) 0.0201(3) Uani 1 1 d . .
H21A H 0.201413 0.430598 0.370908 0.024 Uiso 1 1 calc R U
H21B H 0.314427 0.332066 0.405196 0.024 Uiso 1 1 calc R U
C22 C 0.52164(15) 0.44975(13) 0.35824(12) 0.0188(3) Uani 1 1 d . .
H22 H 0.523884 0.381859 0.405742 0.023 Uiso 1 1 calc R U
C23 C 0.64155(15) 0.52300(13) 0.33253(12) 0.0184(3) Uani 1 1 d . .
C24 C 0.64859(15) 0.62089(12) 0.25813(12) 0.0176(3) Uani 1 1 d . .
C25 C 0.75913(15) 0.49271(14) 0.37633(13) 0.0221(3) Uani 1 1 d . .
H25 H 0.756470 0.426984 0.427049 0.026 Uiso 1 1 calc R U
C26 C 0.77474(15) 0.68442(13) 0.22411(12) 0.0208(3) Uani 1 1 d . .
C27 C 0.88042(16) 0.55857(15) 0.34590(14) 0.0254(3) Uani 1 1 d . .
H27 H 0.957458 0.538315 0.378391 0.030 Uiso 1 1 calc R U
C28 C 0.89013(16) 0.65214(15) 0.26974(13) 0.0250(3) Uani 1 1 d . .
H28 H 0.974370 0.694464 0.248332 0.030 Uiso 1 1 calc R U
C29 C 0.74675(17) 0.77432(14) 0.14661(13) 0.0234(3) Uani 1 1 d . .
H29 H 0.810670 0.830909 0.107364 0.028 Uiso 1 1 calc R U
C30 C 0.61016(17) 0.76287(13) 0.14009(13) 0.0216(3) Uani 1 1 d . .
H30 H 0.563753 0.813155 0.095143 0.026 Uiso 1 1 calc R U

loop_
_atom_site_aniso_label
_atom_site_aniso_U_11
_atom_site_aniso_U_22
_atom_site_aniso_U_33
_atom_site_aniso_U_23
_atom_site_aniso_U_13
_atom_site_aniso_U_12
Al1 0.01888(19) 0.0165(2) 0.01631(19) -0.00329(15) -0.00750(15) -0.00174(14)
N1 0.0258(6) 0.0175(5) 0.0197(6) -0.0035(4) -0.0112(5) -0.0012(4)
O1 0.0223(5) 0.0198(5) 0.0190(5) -0.0050(4) -0.0060(4) 0.0010(4)
N2 0.0186(5) 0.0170(5) 0.0172(5) -0.0028(4) -0.0059(4) -0.0015(4)
N4 0.0207(5) 0.0179(5) 0.0171(5) -0.0028(4) -0.0074(4) -0.0030(4)
C1 0.0218(6) 0.0226(7) 0.0238(7) -0.0074(6) -0.0087(5) 0.0025(5)
C2 0.0252(7) 0.0175(6) 0.0168(6) -0.0009(5) -0.0073(5) -0.0007(5)
C3 0.0252(7) 0.0225(7) 0.0210(7) -0.0036(5) -0.0084(5) -0.0002(5)
N3 0.0189(5) 0.0175(5) 0.0167(5) -0.0037(4) -0.0060(4) -0.0026(4)
C4 0.0297(8) 0.0302(8) 0.0271(8) -0.0021(6) -0.0121(6) -0.0061(6)
C5 0.0402(9) 0.0274(8) 0.0266(8) -0.0031(6) -0.0141(7) -0.0081(7)
C6 0.0377(8) 0.0199(7) 0.0211(7) -0.0051(6) -0.0092(6) 0.0018(6)
C7 0.0271(7) 0.0206(7) 0.0197(6) -0.0009(5) -0.0071(5) 0.0011(5)
C8 0.0333(8) 0.0182(7) 0.0271(7) -0.0054(6) -0.0147(6) -0.0011(6)
C9 0.0325(8) 0.0171(6) 0.0288(8) -0.0016(6) -0.0138(6) -0.0004(5)
C10 0.0193(6) 0.0211(7) 0.0216(6) -0.0012(5) -0.0065(5) -0.0004(5)
C11 0.0167(6) 0.0208(6) 0.0162(6) -0.0022(5) -0.0052(5) -0.0010(5)
C12 0.0235(7) 0.0244(7) 0.0233(7) 0.0025(6) -0.0093(5) -0.0002(5)
C13 0.0237(7) 0.0317(8) 0.0208(7) 0.0003(6) -0.0117(5) -0.0018(6)
C14 0.0195(6) 0.0251(7) 0.0187(6) -0.0042(5) -0.0074(5) -0.0017(5)
C15 0.0169(6) 0.0206(6) 0.0166(6) -0.0022(5) -0.0049(5) -0.0017(5)
C16 0.0180(6) 0.0198(6) 0.0172(6) -0.0041(5) -0.0057(5) -0.0031(5)
C17 0.0195(6) 0.0171(6) 0.0197(6) -0.0047(5) -0.0071(5) 0.0006(5)
C18 0.0203(6) 0.0166(6) 0.0214(6) -0.0030(5) -0.0075(5) -0.0032(5)
C19 0.0232(7) 0.0253(7) 0.0305(8) -0.0042(6) -0.0099(6) -0.0069(5)
C20 0.0306(7) 0.0185(7) 0.0294(8) -0.0027(6) -0.0116(6) 0.0003(6)
C21 0.0207(6) 0.0198(6) 0.0199(6) -0.0015(5) -0.0059(5) -0.0046(5)
C22 0.0212(6) 0.0183(6) 0.0163(6) -0.0025(5) -0.0060(5) -0.0005(5)
C23 0.0185(6) 0.0206(6) 0.0162(6) -0.0052(5) -0.0061(5) -0.0008(5)
C24 0.0185(6) 0.0193(6) 0.0149(6) -0.0055(5) -0.0050(5) -0.0020(5)
C25 0.0205(6) 0.0255(7) 0.0203(6) -0.0051(5) -0.0081(5) 0.0016(5)
C26 0.0198(6) 0.0230(7) 0.0179(6) -0.0077(5) -0.0029(5) -0.0047(5)
C27 0.0180(6) 0.0334(8) 0.0251(7) -0.0104(6) -0.0090(5) 0.0021(6)
C28 0.0173(6) 0.0324(8) 0.0239(7) -0.0105(6) -0.0039(5) -0.0051(5)
C29 0.0271(7) 0.0233(7) 0.0191(6) -0.0042(5) -0.0044(5) -0.0087(5)
C30 0.0277(7) 0.0198(7) 0.0180(6) -0.0021(5) -0.0072(5) -0.0055(5)

loop_
_atom_type_symbol
_atom_type_description
_atom_type_scat_dispersion_real
_atom_type_scat_dispersion_imag
_atom_type_scat_source
C C 0.0033 0.0016 'International Tables Vol C Tables 4.2.6.8 and 6.1.1.4'
H H 0.0000 0.0000 'International Tables Vol C Tables 4.2.6.8 and 6.1.1.4'
Al Al 0.0645 0.0514 'International Tables Vol C Tables 4.2.6.8 and 6.1.1.4'
N N 0.0061 0.0033 'International Tables Vol C Tables 4.2.6.8 and 6.1.1.4'
O O 0.0106 0.0060 'International Tables Vol C Tables 4.2.6.8 and 6.1.1.4'

loop_
_geom_angle_atom_site_label_1
_geom_angle_atom_site_label_2
_geom_angle_atom_site_label_3
_geom_angle
O1 Al1 N4 121.30(7)
O1 Al1 N1 97.98(9)
N4 Al1 N1 95.63(8)
O1 Al1 N2 121.78(8)
N4 Al1 N2 114.95(7)
N1 Al1 N2 90.13(9)
O1 Al1 N3 82.95(8)
N4 Al1 N3 89.07(7)
N1 Al1 N3 173.78(5)
N2 Al1 N3 84.18(9)
C11 N1 C8 104.98(12)
C11 N1 Al1 126.59(11)
C8 N1 Al1 128.42(11)
C1 O1 Al1 135.46(11)
C16 N2 C17 114.57(12)
C16 N2 Al1 128.46(11)
C17 N2 Al1 116.90(10)
C24 N4 C30 104.82(13)
C24 N4 Al1 125.82(11)
C30 N4 Al1 128.89(11)
O1 C1 C2 112.88(13)
O1 C1 H1A 109.0
C2 C1 H1A 109.0
O1 C1 H1B 109.0
C2 C1 H1B 109.0
H1A C1 H1B 107.8
C3 C2 C7 118.53(14)
C3 C2 C1 121.15(13)
C7 C2 C1 120.31(14)
C2 C3 C4 120.58(14)
C2 C3 H3 119.7
C4 C3 H3 119.7
C22 N3 C21 117.92(13)
C22 N3 Al1 129.10(10)
C21 N3 Al1 112.66(11)
C5 C4 C3 120.41(16)
C5 C4 H4 119.8
C3 C4 H4 119.8
C6 C5 C4 119.50(15)
C6 C5 H5 120.3
C4 C5 H5 120.3
C5 C6 C7 120.19(15)
C5 C6 H6 119.9
C7 C6 H6 119.9
C6 C7 C2 120.78(15)
C6 C7 H7 119.6
C2 C7 H7 119.6
C9 C8 N1 112.17(14)
C9 C8 H8 123.9
N1 C8 H8 123.9
C8 C9 C10 106.17(15)
C8 C9 H9 126.9
C10 C9 H9 126.9
C12 C10 C11 119.18(14)
C12 C10 C9 135.31(15)
C11 C10 C9 105.45(14)
N1 C11 C15 127.49(14)
N1 C11 C10 111.22(13)
C15 C11 C10 121.29(14)
C13 C12 C10 119.65(15)
C13 C12 H12 120.2
C10 C12 H12 120.2
C14 C13 C12 121.06(15)
C14 C13 H13 119.5
C12 C13 H13 119.5
C13 C14 C15 120.80(14)
C13 C14 H14 119.6
C15 C14 H14 119.6
C11 C15 C14 117.98(14)
C11 C15 C16 121.21(14)
C14 C15 C16 120.34(13)
N2 C16 C15 125.09(13)
N2 C16 H16 117.5
C15 C16 H16 117.5
N2 C17 C18 114.30(12)
N2 C17 H17A 108.7
C18 C17 H17A 108.7
N2 C17 H17B 108.7
C18 C17 H17B 108.7
H17A C17 H17B 107.6
C19 C18 C17 109.82(13)
C19 C18 C20 110.71(13)
C17 C18 C20 106.71(13)
C19 C18 C21 109.47(12)
C17 C18 C21 109.41(13)
C20 C18 C21 110.67(13)
C18 C19 H19A 109.5
C18 C19 H19B 109.5
H19A C19 H19B 109.5
C18 C19 H19C 109.5
H19A C19 H19C 109.5
H19B C19 H19C 109.5
C18 C20 H20A 109.5
C18 C20 H20B 109.5
H20A C20 H20B 109.5
C18 C20 H20C 109.5
H20A C20 H20C 109.5
H20B C20 H20C 109.5
N3 C21 C18 109.81(12)
N3 C21 H21A 109.7
C18 C21 H21A 109.7
N3 C21 H21B 109.7
C18 C21 H21B 109.7
H21A C21 H21B 108.2
N3 C22 C23 122.64(14)
N3 C22 H22 118.7
C23 C22 H22 118.7
C25 C23 C24 118.30(13)
C25 C23 C22 120.12(14)
C24 C23 C22 121.46(13)
N4 C24 C23 128.76(13)
N4 C24 C26 110.51(14)
C23 C24 C26 120.72(14)
C27 C25 C23 120.59(16)
C27 C25 H25 119.7
C23 C25 H25 119.7
C28 C26 C24 119.50(15)
C28 C26 C29 134.74(14)
C24 C26 C29 105.74(14)
C28 C27 C25 121.29(14)
C28 C27 H27 119.4
C25 C27 H27 119.4
C27 C28 C26 119.51(14)
C27 C28 H28 120.2
C26 C28 H28 120.2
C30 C29 C26 106.46(14)
C30 C29 H29 126.8
C26 C29 H29 126.8
C29 C30 N4 112.45(14)
C29 C30 H30 123.8
N4 C30 H30 123.8

loop_
_geom_bond_atom_site_label_1
_geom_bond_atom_site_label_2
_geom_bond_distance
Al1 O1 1.7484(19)
Al1 N4 1.905(2)
Al1 N1 1.9388(19)
Al1 N2 2.0117(19)
Al1 N3 2.074(2)
N1 C11 1.368(2)
N1 C8 1.395(2)
O1 C1 1.400(2)
N2 C16 1.306(2)
N2 C17 1.480(2)
N4 C24 1.381(2)
N4 C30 1.399(2)
C1 C2 1.521(2)
C1 H1A 0.9900
C1 H1B 0.9900
C2 C3 1.390(2)
C2 C7 1.396(2)
C3 C4 1.395(2)
C3 H3 0.9500
N3 C22 1.287(2)
N3 C21 1.471(2)
C4 C5 1.384(3)
C4 H4 0.9500
C5 C6 1.384(3)
C5 H5 0.9500
C6 C7 1.392(2)
C6 H6 0.9500
C7 H7 0.9500
C8 C9 1.371(2)
C8 H8 0.9500
C9 C10 1.432(2)
C9 H9 0.9500
C10 C12 1.399(2)
C10 C11 1.416(2)
C11 C15 1.406(2)
C12 C13 1.395(2)
C12 H12 0.9500
C13 C14 1.388(2)
C13 H13 0.9500
C14 C15 1.409(2)
C14 H14 0.9500
C15 C16 1.429(2)
C16 H16 0.9500
C17 C18 1.530(2)
C17 H17A 0.9900
C17 H17B 0.9900
C18 C19 1.529(2)
C18 C20 1.535(2)
C18 C21 1.547(2)
C19 H19A 0.9800
C19 H19B 0.9800
C19 H19C 0.9800
C20 H20A 0.9800
C20 H20B 0.9800
C20 H20C 0.9800
C21 H21A 0.9900
C21 H21B 0.9900
C22 C23 1.446(2)
C22 H22 0.9500
C23 C25 1.404(2)
C23 C24 1.404(2)
C24 C26 1.424(2)
C25 C27 1.401(2)
C25 H25 0.9500
C26 C28 1.402(2)
C26 C29 1.429(2)
C27 C28 1.378(3)
C27 H27 0.9500
C28 H28 0.9500
C29 C30 1.364(2)
C29 H29 0.9500
C30 H30 0.9500

loop_
_geom_torsion_atom_site_label_1
_geom_torsion_atom_site_label_2
_geom_torsion_atom_site_label_3
_geom_torsion_atom_site_label_4
_geom_torsion
N4 Al1 O1 C1 83.30(15)
N1 Al1 O1 C1 -18.31(13)
N2 Al1 O1 C1 -113.45(14)
N3 Al1 O1 C1 167.90(13)
Al1 O1 C1 C2 -92.17(17)
O1 C1 C2 C3 13.9(2)
O1 C1 C2 C7 -166.74(13)
C7 C2 C3 C4 0.0(2)
C1 C2 C3 C4 179.29(14)
C2 C3 C4 C5 -0.2(2)
C3 C4 C5 C6 0.1(3)
C4 C5 C6 C7 0.2(3)
C5 C6 C7 C2 -0.5(2)
C3 C2 C7 C6 0.4(2)
C1 C2 C7 C6 -178.93(14)
C11 N1 C8 C9 -1.10(18)
Al1 N1 C8 C9 -179.87(11)
N1 C8 C9 C10 0.64(19)
C8 C9 C10 C12 -177.00(17)
C8 C9 C10 C11 0.07(17)
C8 N1 C11 C15 -179.81(14)
Al1 N1 C11 C15 -1.0(2)
C8 N1 C11 C10 1.13(16)
Al1 N1 C11 C10 179.93(10)
C12 C10 C11 N1 176.87(13)
C9 C10 C11 N1 -0.78(16)
C12 C10 C11 C15 -2.3(2)
C9 C10 C11 C15 -179.90(13)
C11 C10 C12 C13 1.6(2)
C9 C10 C12 C13 178.39(16)
C10 C12 C13 C14 0.3(2)
C12 C13 C14 C15 -1.7(2)
N1 C11 C15 C14 -178.05(13)
C10 C11 C15 C14 0.9(2)
N1 C11 C15 C16 -6.0(2)
C10 C11 C15 C16 173.01(13)
C13 C14 C15 C11 1.0(2)
C13 C14 C15 C16 -171.12(13)
C17 N2 C16 C15 -168.95(12)
Al1 N2 C16 C15 7.8(2)
C11 C15 C16 N2 2.3(2)
C14 C15 C16 N2 174.20(13)
C16 N2 C17 C18 -111.51(15)
Al1 N2 C17 C18 71.32(15)
N2 C17 C18 C19 69.55(15)
N2 C17 C18 C20 -170.40(11)
N2 C17 C18 C21 -50.63(16)
C22 N3 C21 C18 -105.31(16)
Al1 N3 C21 C18 80.59(14)
C19 C18 C21 N3 -144.89(13)
C17 C18 C21 N3 -24.50(16)
C20 C18 C21 N3 92.81(16)
C21 N3 C22 C23 175.09(12)
Al1 N3 C22 C23 -11.9(2)
N3 C22 C23 C25 -179.31(13)
N3 C22 C23 C24 -3.2(2)
C30 N4 C24 C23 -178.80(13)
Al1 N4 C24 C23 8.5(2)
C30 N4 C24 C26 0.25(14)
Al1 N4 C24 C26 -172.44(9)
C25 C23 C24 N4 -178.39(13)
C22 C23 C24 N4 5.5(2)
C25 C23 C24 C26 2.63(19)
C22 C23 C24 C26 -173.51(12)
C24 C23 C25 C27 -0.2(2)
C22 C23 C25 C27 175.96(13)
N4 C24 C26 C28 177.96(12)
C23 C24 C26 C28 -2.89(19)
N4 C24 C26 C29 -0.95(15)
C23 C24 C26 C29 178.19(12)
C23 C25 C27 C28 -2.0(2)
C25 C27 C28 C26 1.7(2)
C24 C26 C28 C27 0.7(2)
C29 C26 C28 C27 179.21(15)
C28 C26 C29 C30 -177.40(15)
C24 C26 C29 C30 1.27(15)
C26 C29 C30 N4 -1.19(16)
C24 N4 C30 C29 0.60(16)
Al1 N4 C30 C29 172.98(10)
